data_7048232
loop_
_publ_author_name
'Schulz, Axel'
'Thomas, Max'
'Villinger, Alexander'

_publ_section_title
;
 Tetrazastannoles versus distannadiazanes - a question of the tin(ii)
 source.
;
_journal_issue 1
_journal_name_full 'Dalton transactions (Cambridge, England : 2003)'
_journal_page_first 125
_journal_page_last 132
_journal_paper_doi 10.1039/c8dt04295k
_journal_volume 48
_journal_year 2018
_chemical_formula_moiety 'C28 H56 N8 Si4 Sn'
_chemical_formula_sum 'C28 H56 N8 Si4 Sn'
_chemical_formula_weight 735.85
_space_group_crystal_system triclinic
_space_group_IT_number 2
_space_group_name_Hall '-P 1'
_space_group_name_H-M_alt 'P -1'
_symmetry_space_group_name_Hall '-P 1'
_symmetry_space_group_name_H-M 'P -1'
_atom_sites_solution_hydrogens geom
_audit_creation_method SHELXL-2014/7
_audit_update_record
;
2018-10-11 deposited with the CCDC.
2018-11-19 downloaded from the CCDC.
;
_cell_angle_alpha 68.411(2)
_cell_angle_beta 77.420(2)
_cell_angle_gamma 75.954(3)
_cell_formula_units_Z 2
_cell_length_a 9.4710(8)
_cell_length_b 14.7989(12)
_cell_length_c 14.9888(11)
_cell_measurement_reflns_used 9479
_cell_measurement_temperature 123(2)
_cell_measurement_theta_max 28.52
_cell_measurement_theta_min 2.43
_cell_volume 1875.7(3)
_computing_cell_refinement 'Bruker Apex V7.51A'
_computing_data_collection 'Bruker Apex V7.51A'
_computing_data_reduction 'Bruker SAINT'
_computing_molecular_graphics 'ORTEP-3v2.01 (Farrugia, 1997)'
_computing_publication_material 'SHELXL-2014/7 (Sheldrick, 2014)'
_computing_structure_refinement 'SHELXL-2014/7 (Sheldrick, 2014)'
_computing_structure_solution 'Bruker SHELXTL'
_diffrn_ambient_temperature 123(2)
_diffrn_measured_fraction_theta_full 1.000
_diffrn_measured_fraction_theta_max 0.942
_diffrn_measurement_device_type 'Bruker Apex Kappa-II-CCD-diffractometer'
_diffrn_measurement_method 'phi and omega scans'
_diffrn_radiation_type MoK\a
_diffrn_radiation_wavelength 0.71073
_diffrn_reflns_av_R_equivalents 0.0831
_diffrn_reflns_av_unetI/netI 0.0568
_diffrn_reflns_Laue_measured_fraction_full 1.000
_diffrn_reflns_Laue_measured_fraction_max 0.942
_diffrn_reflns_limit_h_max 13
_diffrn_reflns_limit_h_min -13
_diffrn_reflns_limit_k_max 21
_diffrn_reflns_limit_k_min -21
_diffrn_reflns_limit_l_max 21
_diffrn_reflns_limit_l_min -21
_diffrn_reflns_number 101606
_diffrn_reflns_point_group_measured_fraction_full 1.000
_diffrn_reflns_point_group_measured_fraction_max 0.942
_diffrn_reflns_theta_full 25.242
_diffrn_reflns_theta_max 31.097
_diffrn_reflns_theta_min 2.239
_diffrn_source 'sealed tube'
_exptl_absorpt_coefficient_mu 0.838
_exptl_absorpt_correction_T_max 0.7462
_exptl_absorpt_correction_T_min 0.7120
_exptl_absorpt_correction_type multi-scan
_exptl_absorpt_process_details '(SADABS; Sheldrick, 2004)'
_exptl_crystal_colour yellow
_exptl_crystal_density_diffrn 1.303
_exptl_crystal_description block
_exptl_crystal_F_000 772
_exptl_crystal_size_max 0.100
_exptl_crystal_size_mid 0.090
_exptl_crystal_size_min 0.070
_refine_diff_density_max 1.148
_refine_diff_density_min -0.695
_refine_diff_density_rms 0.114
_refine_ls_extinction_coef 0.0024(2)
_refine_ls_extinction_expression Fc^*^=kFc[1+0.001xFc^2^\l^3^/sin(2\q)]^-1/4^
_refine_ls_extinction_method 'SHELXL-2014/7 (Sheldrick 2014'
_refine_ls_goodness_of_fit_ref 1.121
_refine_ls_hydrogen_treatment constr
_refine_ls_matrix_type full
_refine_ls_number_parameters 388
_refine_ls_number_reflns 12009
_refine_ls_number_restraints 0
_refine_ls_restrained_S_all 1.121
_refine_ls_R_factor_all 0.0701
_refine_ls_R_factor_gt 0.0421
_refine_ls_shift/su_max 0.001
_refine_ls_shift/su_mean 0.000
_refine_ls_structure_factor_coef Fsqd
_refine_ls_weighting_details 'w=1/[\s^2^(Fo^2^)+(0.0149P)^2^+4.5454P] where P=(Fo^2^+2Fc^2^)/3'
_refine_ls_weighting_scheme calc
_refine_ls_wR_factor_gt 0.0801
_refine_ls_wR_factor_ref 0.0903
_reflns_Friedel_coverage 0.000
_reflns_number_gt 9628
_reflns_number_total 12009
_reflns_threshold_expression 'I > 2\s(I)'
_cod_data_source_file c8dt04295k2.cif
_cod_data_source_block is_mt262
_cod_depositor_comments 'Adding full bibliography for 7048230--7048236.cif.'
_cod_database_code 7048232
_shelx_shelxl_version_number 2014/7
_shelx_space_group_comment
;
The symmetry employed for this shelxl refinement is uniquely defined
by the following loop, which should always be used as a source of
symmetry information in preference to the above space-group names.
They are only intended as comments.
;
_shelx_estimated_absorpt_t_min 0.921
_shelx_estimated_absorpt_t_max 0.944

loop_
_space_group_symop_operation_xyz
'x, y, z'
'-x, -y, -z'

loop_
_atom_site_label
_atom_site_type_symbol
_atom_site_fract_x
_atom_site_fract_y
_atom_site_fract_z
_atom_site_U_iso_or_equiv
_atom_site_adp_type
_atom_site_occupancy
_atom_site_site_symmetry_order
_atom_site_calc_flag
_atom_site_refinement_flags_posn
_atom_site_refinement_flags_adp
Sn1 Sn 0.73608(2) 0.29024(2) 0.72613(2) 0.01258(5) Uani 1 1 d . .
N1 N 0.7996(3) 0.42484(17) 0.66053(17) 0.0179(5) Uani 1 1 d . .
N2 N 0.7696(3) 0.47148(18) 0.56693(17) 0.0176(5) Uani 1 1 d . .
N3 N 0.7155(3) 0.42463(18) 0.53035(17) 0.0174(5) Uani 1 1 d . .
N4 N 0.7013(3) 0.32830(17) 0.58593(16) 0.0159(5) Uani 1 1 d . .
N5 N 1.0644(3) 0.6513(2) 0.78711(19) 0.0252(6) Uani 1 1 d . .
N6 N 0.4416(3) 0.1537(2) 0.39831(19) 0.0237(5) Uani 1 1 d . .
N7 N 0.5895(3) 0.30320(17) 0.84418(17) 0.0163(5) Uani 1 1 d . .
N8 N 0.8691(3) 0.15607(17) 0.75137(18) 0.0170(5) Uani 1 1 d . .
Si1 Si 0.42193(9) 0.38501(7) 0.81949(6) 0.02221(17) Uani 1 1 d . .
Si2 Si 0.63850(9) 0.25411(6) 0.96064(6) 0.01969(17) Uani 1 1 d . .
Si3 Si 1.05598(9) 0.15042(7) 0.70416(7) 0.02358(18) Uani 1 1 d . .
Si4 Si 0.78449(9) 0.05172(6) 0.80041(6) 0.02016(17) Uani 1 1 d . .
C1 C 0.8649(3) 0.4822(2) 0.6930(2) 0.0160(5) Uani 1 1 d . .
C2 C 0.9675(3) 0.5385(2) 0.6306(2) 0.0203(6) Uani 1 1 d . .
H2 H 0.9944 0.5381 0.5658 0.024 Uiso 1 1 calc R U
C3 C 1.0309(3) 0.5950(2) 0.6611(2) 0.0214(6) Uani 1 1 d . .
H3 H 1.0996 0.6333 0.6165 0.026 Uiso 1 1 calc R U
C4 C 0.9962(3) 0.5970(2) 0.7562(2) 0.0183(6) Uani 1 1 d . .
C5 C 0.8927(3) 0.5394(2) 0.8185(2) 0.0221(6) Uani 1 1 d . .
H5 H 0.8664 0.5384 0.8837 0.026 Uiso 1 1 calc R U
C6 C 0.8282(3) 0.4841(2) 0.7866(2) 0.0219(6) Uani 1 1 d . .
H6 H 0.7575 0.4468 0.8302 0.026 Uiso 1 1 calc R U
C7 C 1.1417(4) 0.7261(2) 0.7144(2) 0.0278(7) Uani 1 1 d . .
H7A H 1.2225 0.6947 0.6763 0.042 Uiso 1 1 calc R U
H7B H 1.1812 0.7597 0.7464 0.042 Uiso 1 1 calc R U
H7C H 1.0734 0.7743 0.6715 0.042 Uiso 1 1 calc R U
C8 C 1.0018(5) 0.6679(3) 0.8779(3) 0.0381(9) Uani 1 1 d . .
H8A H 1.0623 0.7048 0.8920 0.057 Uiso 1 1 calc R U
H8B H 0.9988 0.6042 0.9300 0.057 Uiso 1 1 calc R U
H8C H 0.9018 0.7060 0.8733 0.057 Uiso 1 1 calc R U
C9 C 0.6328(3) 0.2845(2) 0.5398(2) 0.0163(5) Uani 1 1 d . .
C10 C 0.6926(3) 0.1897(2) 0.5367(2) 0.0185(6) Uani 1 1 d . .
H10 H 0.7772 0.1541 0.5668 0.022 Uiso 1 1 calc R U
C11 C 0.6306(3) 0.1466(2) 0.4903(2) 0.0202(6) Uani 1 1 d . .
H11 H 0.6730 0.0817 0.4895 0.024 Uiso 1 1 calc R U
C12 C 0.5061(3) 0.1973(2) 0.4445(2) 0.0186(6) Uani 1 1 d . .
C13 C 0.4466(3) 0.2928(2) 0.4484(2) 0.0192(6) Uani 1 1 d . .
H13 H 0.3622 0.3289 0.4182 0.023 Uiso 1 1 calc R U
C14 C 0.5086(3) 0.3354(2) 0.4956(2) 0.0179(5) Uani 1 1 d . .
H14 H 0.4658 0.3998 0.4976 0.022 Uiso 1 1 calc R U
C15 C 0.5371(4) 0.0775(3) 0.3620(3) 0.0336(8) Uani 1 1 d . .
H15A H 0.4793 0.0510 0.3338 0.050 Uiso 1 1 calc R U
H15B H 0.5812 0.0242 0.4155 0.050 Uiso 1 1 calc R U
H15C H 0.6151 0.1062 0.3122 0.050 Uiso 1 1 calc R U
C16 C 0.3378(4) 0.2201(3) 0.3328(3) 0.0377(9) Uani 1 1 d . .
H16A H 0.3885 0.2688 0.2799 0.057 Uiso 1 1 calc R U
H16B H 0.2572 0.2543 0.3687 0.057 Uiso 1 1 calc R U
H16C H 0.2981 0.1818 0.3061 0.057 Uiso 1 1 calc R U
C17 C 0.4269(5) 0.5105(3) 0.8193(3) 0.0495(12) Uani 1 1 d . .
H17A H 0.4990 0.5405 0.7653 0.074 Uiso 1 1 calc R U
H17B H 0.4549 0.5049 0.8806 0.074 Uiso 1 1 calc R U
H17C H 0.3295 0.5520 0.8119 0.074 Uiso 1 1 calc R U
C18 C 0.3843(3) 0.4025(3) 0.6976(2) 0.0260(7) Uani 1 1 d . .
H18A H 0.4498 0.4440 0.6482 0.039 Uiso 1 1 calc R U
H18B H 0.2818 0.4347 0.6913 0.039 Uiso 1 1 calc R U
H18C H 0.4013 0.3382 0.6887 0.039 Uiso 1 1 calc R U
C19 C 0.2694(4) 0.3333(4) 0.9099(3) 0.0589(14) Uani 1 1 d . .
H19A H 0.1754 0.3753 0.8924 0.088 Uiso 1 1 calc R U
H19B H 0.2812 0.3306 0.9742 0.088 Uiso 1 1 calc R U
H19C H 0.2707 0.2665 0.9109 0.088 Uiso 1 1 calc R U
C20 C 0.5823(4) 0.3460(3) 1.0261(2) 0.0326(8) Uani 1 1 d . .
H20A H 0.6310 0.4029 0.9901 0.049 Uiso 1 1 calc R U
H20B H 0.6109 0.3153 1.0911 0.049 Uiso 1 1 calc R U
H20C H 0.4754 0.3679 1.0313 0.049 Uiso 1 1 calc R U
C21 C 0.5451(4) 0.1480(3) 1.0386(2) 0.0326(8) Uani 1 1 d . .
H21A H 0.4415 0.1728 1.0579 0.049 Uiso 1 1 calc R U
H21B H 0.5931 0.1119 1.0966 0.049 Uiso 1 1 calc R U
H21C H 0.5516 0.1036 1.0023 0.049 Uiso 1 1 calc R U
C22 C 0.8424(4) 0.2168(2) 0.9564(2) 0.0268(7) Uani 1 1 d . .
H22A H 0.8781 0.1662 0.9252 0.040 Uiso 1 1 calc R U
H22B H 0.8670 0.1901 1.0226 0.040 Uiso 1 1 calc R U
H22C H 0.8890 0.2745 0.9193 0.040 Uiso 1 1 calc R U
C23 C 1.1189(4) 0.2642(3) 0.6916(4) 0.0560(13) Uani 1 1 d . .
H23A H 1.2259 0.2558 0.6735 0.084 Uiso 1 1 calc R U
H23B H 1.0920 0.2770 0.7534 0.084 Uiso 1 1 calc R U
H23C H 1.0720 0.3202 0.6412 0.084 Uiso 1 1 calc R U
C24 C 1.0968(4) 0.1371(3) 0.5820(3) 0.0382(9) Uani 1 1 d . .
H24A H 1.0376 0.1921 0.5377 0.057 Uiso 1 1 calc R U
H24B H 1.0729 0.0745 0.5866 0.057 Uiso 1 1 calc R U
H24C H 1.2015 0.1375 0.5573 0.057 Uiso 1 1 calc R U
C25 C 1.1666(4) 0.0440(3) 0.7885(3) 0.0384(9) Uani 1 1 d . .
H25A H 1.1396 -0.0177 0.7935 0.058 Uiso 1 1 calc R U
H25B H 1.1467 0.0513 0.8527 0.058 Uiso 1 1 calc R U
H25C H 1.2714 0.0427 0.7635 0.058 Uiso 1 1 calc R U
C26 C 0.8564(4) -0.0366(2) 0.7313(3) 0.0333(8) Uani 1 1 d . .
H26A H 0.8269 -0.0065 0.6665 0.050 Uiso 1 1 calc R U
H26B H 0.8161 -0.0974 0.7657 0.050 Uiso 1 1 calc R U
H26C H 0.9640 -0.0522 0.7256 0.050 Uiso 1 1 calc R U
C27 C 0.8191(4) -0.0210(2) 0.9275(2) 0.0323(8) Uani 1 1 d . .
H27A H 0.7606 -0.0738 0.9548 0.048 Uiso 1 1 calc R U
H27B H 0.7911 0.0226 0.9667 0.048 Uiso 1 1 calc R U
H27C H 0.9238 -0.0500 0.9278 0.048 Uiso 1 1 calc R U
C28 C 0.5823(3) 0.0904(2) 0.7954(2) 0.0243(6) Uani 1 1 d . .
H28A H 0.5655 0.1275 0.7283 0.036 Uiso 1 1 calc R U
H28B H 0.5392 0.1323 0.8357 0.036 Uiso 1 1 calc R U
H28C H 0.5361 0.0317 0.8197 0.036 Uiso 1 1 calc R U

loop_
_atom_site_aniso_label
_atom_site_aniso_U_11
_atom_site_aniso_U_22
_atom_site_aniso_U_33
_atom_site_aniso_U_23
_atom_site_aniso_U_13
_atom_site_aniso_U_12
Sn1 0.01295(9) 0.01175(9) 0.01399(9) -0.00412(6) -0.00393(6) -0.00238(6)
N1 0.0227(12) 0.0163(11) 0.0158(11) -0.0032(9) -0.0039(9) -0.0079(10)
N2 0.0193(12) 0.0174(11) 0.0160(11) -0.0041(9) -0.0032(9) -0.0050(9)
N3 0.0182(12) 0.0171(11) 0.0162(11) -0.0030(9) -0.0035(9) -0.0053(9)
N4 0.0204(12) 0.0147(11) 0.0147(11) -0.0043(9) -0.0054(9) -0.0051(9)
N5 0.0259(14) 0.0324(15) 0.0262(14) -0.0170(12) 0.0023(11) -0.0149(11)
N6 0.0251(13) 0.0262(13) 0.0270(13) -0.0149(11) -0.0072(11) -0.0053(11)
N7 0.0154(11) 0.0177(11) 0.0154(11) -0.0059(9) -0.0023(9) -0.0018(9)
N8 0.0148(11) 0.0118(11) 0.0236(12) -0.0048(9) -0.0050(9) -0.0009(9)
Si1 0.0187(4) 0.0282(4) 0.0181(4) -0.0099(3) -0.0035(3) 0.0031(3)
Si2 0.0248(4) 0.0196(4) 0.0145(4) -0.0034(3) -0.0056(3) -0.0049(3)
Si3 0.0147(4) 0.0228(4) 0.0358(5) -0.0132(4) -0.0061(3) -0.0003(3)
Si4 0.0235(4) 0.0126(4) 0.0254(4) -0.0040(3) -0.0103(3) -0.0029(3)
C1 0.0154(13) 0.0137(12) 0.0204(14) -0.0060(11) -0.0043(10) -0.0031(10)
C2 0.0207(14) 0.0230(15) 0.0203(14) -0.0111(12) 0.0019(11) -0.0078(12)
C3 0.0202(14) 0.0232(15) 0.0234(15) -0.0106(12) 0.0033(11) -0.0096(12)
C4 0.0169(13) 0.0175(13) 0.0225(14) -0.0087(11) -0.0032(11) -0.0035(11)
C5 0.0283(16) 0.0246(15) 0.0161(13) -0.0074(12) -0.0015(12) -0.0101(12)
C6 0.0253(15) 0.0213(14) 0.0200(14) -0.0036(12) -0.0011(12) -0.0129(12)
C7 0.0311(17) 0.0265(16) 0.0332(17) -0.0141(14) -0.0017(14) -0.0144(14)
C8 0.051(2) 0.048(2) 0.0300(18) -0.0229(17) 0.0027(16) -0.0270(19)
C9 0.0179(13) 0.0180(13) 0.0146(12) -0.0055(10) -0.0015(10) -0.0067(11)
C10 0.0178(13) 0.0177(13) 0.0201(14) -0.0060(11) -0.0052(11) -0.0016(11)
C11 0.0210(14) 0.0179(14) 0.0234(15) -0.0090(12) -0.0041(11) -0.0027(11)
C12 0.0202(14) 0.0211(14) 0.0173(13) -0.0077(11) -0.0018(11) -0.0078(11)
C13 0.0182(14) 0.0232(14) 0.0182(13) -0.0070(11) -0.0073(11) -0.0026(11)
C14 0.0194(14) 0.0165(13) 0.0192(13) -0.0076(11) -0.0055(11) -0.0006(11)
C15 0.0346(19) 0.0359(19) 0.043(2) -0.0283(17) -0.0033(16) -0.0073(15)
C16 0.045(2) 0.038(2) 0.044(2) -0.0195(17) -0.0268(18) -0.0036(17)
C17 0.062(3) 0.036(2) 0.059(3) -0.030(2) -0.036(2) 0.023(2)
C18 0.0195(15) 0.0311(17) 0.0252(16) -0.0086(13) -0.0070(12) 0.0014(13)
C19 0.0228(19) 0.096(4) 0.029(2) 0.002(2) 0.0030(15) -0.001(2)
C20 0.044(2) 0.0353(19) 0.0214(16) -0.0132(14) -0.0063(14) -0.0042(16)
C21 0.040(2) 0.0317(18) 0.0203(16) 0.0020(14) -0.0030(14) -0.0134(15)
C22 0.0284(17) 0.0277(16) 0.0277(16) -0.0093(13) -0.0144(13) -0.0017(13)
C23 0.0193(17) 0.049(3) 0.113(4) -0.045(3) 0.005(2) -0.0125(17)
C24 0.0225(17) 0.051(2) 0.0315(19) -0.0089(17) -0.0015(14) 0.0005(16)
C25 0.0242(17) 0.050(2) 0.039(2) -0.0190(18) -0.0163(15) 0.0138(16)
C26 0.045(2) 0.0189(15) 0.042(2) -0.0145(15) -0.0145(17) -0.0025(14)
C27 0.041(2) 0.0219(16) 0.0295(17) 0.0007(13) -0.0134(15) -0.0044(14)
C28 0.0250(16) 0.0203(15) 0.0275(16) -0.0012(12) -0.0079(13) -0.0110(12)

loop_
_atom_type_symbol
_atom_type_description
_atom_type_scat_dispersion_real
_atom_type_scat_dispersion_imag
_atom_type_scat_source
C C 0.0033 0.0016 'International Tables Vol C Tables 4.2.6.8 and 6.1.1.4'
H H 0.0000 0.0000 'International Tables Vol C Tables 4.2.6.8 and 6.1.1.4'
N N 0.0061 0.0033 'International Tables Vol C Tables 4.2.6.8 and 6.1.1.4'
Si Si 0.0817 0.0704 'International Tables Vol C Tables 4.2.6.8 and 6.1.1.4'
Sn Sn -0.6537 1.4246 'International Tables Vol C Tables 4.2.6.8 and 6.1.1.4'

loop_
_geom_angle_atom_site_label_1
_geom_angle_atom_site_label_2
_geom_angle_atom_site_label_3
_geom_angle
N8 Sn1 N7 113.22(10)
N8 Sn1 N1 126.64(10)
N7 Sn1 N1 105.03(10)
N8 Sn1 N4 103.77(10)
N7 Sn1 N4 129.19(9)
N1 Sn1 N4 76.66(9)
N2 N1 C1 112.9(2)
N2 N1 Sn1 114.06(17)
C1 N1 Sn1 133.05(19)
N3 N2 N1 117.5(2)
N2 N3 N4 117.0(2)
N3 N4 C9 112.2(2)
N3 N4 Sn1 113.70(16)
C9 N4 Sn1 132.24(18)
C4 N5 C8 118.0(3)
C4 N5 C7 118.4(3)
C8 N5 C7 116.9(3)
C12 N6 C15 117.0(3)
C12 N6 C16 116.5(3)
C15 N6 C16 113.3(3)
Si2 N7 Si1 121.52(14)
Si2 N7 Sn1 121.78(13)
Si1 N7 Sn1 115.76(12)
Si3 N8 Si4 122.95(14)
Si3 N8 Sn1 118.73(12)
Si4 N8 Sn1 117.31(12)
N7 Si1 C18 110.86(13)
N7 Si1 C19 109.49(17)
C18 Si1 C19 108.18(19)
N7 Si1 C17 111.65(16)
C18 Si1 C17 106.05(17)
C19 Si1 C17 110.5(2)
N7 Si2 C21 111.80(14)
N7 Si2 C22 111.12(13)
C21 Si2 C22 110.62(16)
N7 Si2 C20 112.18(14)
C21 Si2 C20 105.14(17)
C22 Si2 C20 105.67(16)
N8 Si3 C23 110.97(15)
N8 Si3 C24 112.49(14)
C23 Si3 C24 106.9(2)
N8 Si3 C25 109.48(15)
C23 Si3 C25 107.7(2)
C24 Si3 C25 109.13(17)
N8 Si4 C27 112.11(14)
N8 Si4 C28 109.69(13)
C27 Si4 C28 110.26(16)
N8 Si4 C26 112.10(15)
C27 Si4 C26 105.29(16)
C28 Si4 C26 107.21(16)
C6 C1 C2 118.1(3)
C6 C1 N1 121.2(3)
C2 C1 N1 120.7(3)
C3 C2 C1 121.2(3)
C3 C2 H2 119.4
C1 C2 H2 119.4
C2 C3 C4 121.6(3)
C2 C3 H3 119.2
C4 C3 H3 119.2
N5 C4 C3 121.1(3)
N5 C4 C5 122.3(3)
C3 C4 C5 116.5(3)
C6 C5 C4 121.4(3)
C6 C5 H5 119.3
C4 C5 H5 119.3
C1 C6 C5 121.2(3)
C1 C6 H6 119.4
C5 C6 H6 119.4
N5 C7 H7A 109.5
N5 C7 H7B 109.5
H7A C7 H7B 109.5
N5 C7 H7C 109.5
H7A C7 H7C 109.5
H7B C7 H7C 109.5
N5 C8 H8A 109.5
N5 C8 H8B 109.5
H8A C8 H8B 109.5
N5 C8 H8C 109.5
H8A C8 H8C 109.5
H8B C8 H8C 109.5
C14 C9 C10 118.6(3)
C14 C9 N4 121.4(3)
C10 C9 N4 119.9(3)
C11 C10 C9 121.1(3)
C11 C10 H10 119.4
C9 C10 H10 119.4
C10 C11 C12 121.0(3)
C10 C11 H11 119.5
C12 C11 H11 119.5
C11 C12 N6 121.4(3)
C11 C12 C13 117.3(3)
N6 C12 C13 121.3(3)
C14 C13 C12 121.5(3)
C14 C13 H13 119.3
C12 C13 H13 119.3
C13 C14 C9 120.5(3)
C13 C14 H14 119.8
C9 C14 H14 119.8
N6 C15 H15A 109.5
N6 C15 H15B 109.5
H15A C15 H15B 109.5
N6 C15 H15C 109.5
H15A C15 H15C 109.5
H15B C15 H15C 109.5
N6 C16 H16A 109.5
N6 C16 H16B 109.5
H16A C16 H16B 109.5
N6 C16 H16C 109.5
H16A C16 H16C 109.5
H16B C16 H16C 109.5
Si1 C17 H17A 109.5
Si1 C17 H17B 109.5
H17A C17 H17B 109.5
Si1 C17 H17C 109.5
H17A C17 H17C 109.5
H17B C17 H17C 109.5
Si1 C18 H18A 109.5
Si1 C18 H18B 109.5
H18A C18 H18B 109.5
Si1 C18 H18C 109.5
H18A C18 H18C 109.5
H18B C18 H18C 109.5
Si1 C19 H19A 109.5
Si1 C19 H19B 109.5
H19A C19 H19B 109.5
Si1 C19 H19C 109.5
H19A C19 H19C 109.5
H19B C19 H19C 109.5
Si2 C20 H20A 109.5
Si2 C20 H20B 109.5
H20A C20 H20B 109.5
Si2 C20 H20C 109.5
H20A C20 H20C 109.5
H20B C20 H20C 109.5
Si2 C21 H21A 109.5
Si2 C21 H21B 109.5
H21A C21 H21B 109.5
Si2 C21 H21C 109.5
H21A C21 H21C 109.5
H21B C21 H21C 109.5
Si2 C22 H22A 109.5
Si2 C22 H22B 109.5
H22A C22 H22B 109.5
Si2 C22 H22C 109.5
H22A C22 H22C 109.5
H22B C22 H22C 109.5
Si3 C23 H23A 109.5
Si3 C23 H23B 109.5
H23A C23 H23B 109.5
Si3 C23 H23C 109.5
H23A C23 H23C 109.5
H23B C23 H23C 109.5
Si3 C24 H24A 109.5
Si3 C24 H24B 109.5
H24A C24 H24B 109.5
Si3 C24 H24C 109.5
H24A C24 H24C 109.5
H24B C24 H24C 109.5
Si3 C25 H25A 109.5
Si3 C25 H25B 109.5
H25A C25 H25B 109.5
Si3 C25 H25C 109.5
H25A C25 H25C 109.5
H25B C25 H25C 109.5
Si4 C26 H26A 109.5
Si4 C26 H26B 109.5
H26A C26 H26B 109.5
Si4 C26 H26C 109.5
H26A C26 H26C 109.5
H26B C26 H26C 109.5
Si4 C27 H27A 109.5
Si4 C27 H27B 109.5
H27A C27 H27B 109.5
Si4 C27 H27C 109.5
H27A C27 H27C 109.5
H27B C27 H27C 109.5
Si4 C28 H28A 109.5
Si4 C28 H28B 109.5
H28A C28 H28B 109.5
Si4 C28 H28C 109.5
H28A C28 H28C 109.5
H28B C28 H28C 109.5

loop_
_geom_bond_atom_site_label_1
_geom_bond_atom_site_label_2
_geom_bond_distance
Sn1 N8 2.028(2)
Sn1 N7 2.036(2)
Sn1 N1 2.044(2)
Sn1 N4 2.045(2)
N1 N2 1.375(3)
N1 C1 1.426(3)
N2 N3 1.272(3)
N3 N4 1.384(3)
N4 C9 1.432(3)
N5 C4 1.391(4)
N5 C8 1.445(4)
N5 C7 1.451(4)
N6 C12 1.404(4)
N6 C15 1.459(4)
N6 C16 1.462(4)
N7 Si2 1.745(2)
N7 Si1 1.765(2)
N8 Si3 1.751(2)
N8 Si4 1.754(2)
Si1 C18 1.850(3)
Si1 C19 1.852(4)
Si1 C17 1.869(4)
Si2 C21 1.868(3)
Si2 C22 1.869(3)
Si2 C20 1.870(3)
Si3 C23 1.853(4)
Si3 C24 1.861(4)
Si3 C25 1.867(4)
Si4 C27 1.868(3)
Si4 C28 1.871(3)
Si4 C26 1.871(3)
C1 C6 1.379(4)
C1 C2 1.391(4)
C2 C3 1.384(4)
C2 H2 0.9500
C3 C4 1.401(4)
C3 H3 0.9500
C4 C5 1.408(4)
C5 C6 1.390(4)
C5 H5 0.9500
C6 H6 0.9500
C7 H7A 0.9800
C7 H7B 0.9800
C7 H7C 0.9800
C8 H8A 0.9800
C8 H8B 0.9800
C8 H8C 0.9800
C9 C14 1.391(4)
C9 C10 1.393(4)
C10 C11 1.387(4)
C10 H10 0.9500
C11 C12 1.403(4)
C11 H11 0.9500
C12 C13 1.407(4)
C13 C14 1.389(4)
C13 H13 0.9500
C14 H14 0.9500
C15 H15A 0.9800
C15 H15B 0.9800
C15 H15C 0.9800
C16 H16A 0.9800
C16 H16B 0.9800
C16 H16C 0.9800
C17 H17A 0.9800
C17 H17B 0.9800
C17 H17C 0.9800
C18 H18A 0.9800
C18 H18B 0.9800
C18 H18C 0.9800
C19 H19A 0.9800
C19 H19B 0.9800
C19 H19C 0.9800
C20 H20A 0.9800
C20 H20B 0.9800
C20 H20C 0.9800
C21 H21A 0.9800
C21 H21B 0.9800
C21 H21C 0.9800
C22 H22A 0.9800
C22 H22B 0.9800
C22 H22C 0.9800
C23 H23A 0.9800
C23 H23B 0.9800
C23 H23C 0.9800
C24 H24A 0.9800
C24 H24B 0.9800
C24 H24C 0.9800
C25 H25A 0.9800
C25 H25B 0.9800
C25 H25C 0.9800
C26 H26A 0.9800
C26 H26B 0.9800
C26 H26C 0.9800
C27 H27A 0.9800
C27 H27B 0.9800
C27 H27C 0.9800
C28 H28A 0.9800
C28 H28B 0.9800
C28 H28C 0.9800

loop_
_geom_torsion_atom_site_label_1
_geom_torsion_atom_site_label_2
_geom_torsion_atom_site_label_3
_geom_torsion_atom_site_label_4
_geom_torsion
C1 N1 N2 N3 177.7(2)
Sn1 N1 N2 N3 -4.1(3)
N1 N2 N3 N4 -4.4(4)
N2 N3 N4 C9 177.1(2)
N2 N3 N4 Sn1 10.7(3)
Si2 N7 Si1 C18 -167.94(16)
Sn1 N7 Si1 C18 22.95(19)
Si2 N7 Si1 C19 -48.7(3)
Sn1 N7 Si1 C19 142.2(2)
Si2 N7 Si1 C17 74.1(2)
Sn1 N7 Si1 C17 -95.1(2)
Si1 N7 Si2 C21 79.9(2)
Sn1 N7 Si2 C21 -111.62(18)
Si1 N7 Si2 C22 -155.94(16)
Sn1 N7 Si2 C22 12.5(2)
Si1 N7 Si2 C20 -37.9(2)
Sn1 N7 Si2 C20 130.55(17)
Si4 N8 Si3 C23 -163.8(2)
Sn1 N8 Si3 C23 28.1(3)
Si4 N8 Si3 C24 76.5(2)
Sn1 N8 Si3 C24 -91.62(19)
Si4 N8 Si3 C25 -45.0(2)
Sn1 N8 Si3 C25 146.87(17)
Si3 N8 Si4 C27 80.3(2)
Sn1 N8 Si4 C27 -111.41(17)
Si3 N8 Si4 C28 -156.85(17)
Sn1 N8 Si4 C28 11.43(19)
Si3 N8 Si4 C26 -37.9(2)
Sn1 N8 Si4 C26 130.41(16)
N2 N1 C1 C6 141.4(3)
Sn1 N1 C1 C6 -36.3(4)
N2 N1 C1 C2 -38.3(4)
Sn1 N1 C1 C2 144.0(2)
C6 C1 C2 C3 -0.2(4)
N1 C1 C2 C3 179.6(3)
C1 C2 C3 C4 0.9(5)
C8 N5 C4 C3 166.7(3)
C7 N5 C4 C3 16.3(4)
C8 N5 C4 C5 -15.1(5)
C7 N5 C4 C5 -165.5(3)
C2 C3 C4 N5 177.7(3)
C2 C3 C4 C5 -0.6(5)
N5 C4 C5 C6 -178.6(3)
C3 C4 C5 C6 -0.3(5)
C2 C1 C6 C5 -0.8(5)
N1 C1 C6 C5 179.5(3)
C4 C5 C6 C1 1.0(5)
N3 N4 C9 C14 -44.7(4)
Sn1 N4 C9 C14 118.4(3)
N3 N4 C9 C10 133.7(3)
Sn1 N4 C9 C10 -63.2(4)
C14 C9 C10 C11 0.2(4)
N4 C9 C10 C11 -178.3(3)
C9 C10 C11 C12 0.4(4)
C10 C11 C12 N6 -179.2(3)
C10 C11 C12 C13 -0.6(4)
C15 N6 C12 C11 -26.4(4)
C16 N6 C12 C11 -164.9(3)
C15 N6 C12 C13 155.0(3)
C16 N6 C12 C13 16.4(4)
C11 C12 C13 C14 0.1(4)
N6 C12 C13 C14 178.8(3)
C12 C13 C14 C9 0.4(4)
C10 C9 C14 C13 -0.6(4)
N4 C9 C14 C13 177.8(3)
